data_2230348
loop_
_publ_author_name
'Appleton, Sarah E.'
'Briand, Glen G.'
'Decken, Andreas'
'Smith, Anita S.'

_publ_section_title
;
 <i>catena</i>-Poly[[bis(pyridine)lead(II)]bis(\m-pentafluorobenzenethiolato)]
;
_journal_coeditor_code HG5027
_journal_issue 6
_journal_name_full 'Acta Crystallographica Section E'
_journal_page_first m714
_journal_paper_doi 10.1107/S160053681101659X
_journal_volume 67
_journal_year 2011
_chemical_formula_iupac '[Pb (C6 F5 S)2 C5 H5 N)2]'
_chemical_formula_moiety 'C22 H10 F10 N2 Pb S2'
_chemical_formula_sum 'C22 H10 F10 N2 Pb S2'
_chemical_formula_weight 763.63
_chemical_name_systematic
;
<i>catena</i>-Poly[[bis(pyridine)lead(II)]bis(\m-pentafluorobenzenethiolato)]
;
_space_group_IT_number 15
_symmetry_cell_setting monoclinic
_symmetry_space_group_name_Hall '-C 2yc'
_symmetry_space_group_name_H-M 'C 1 2/c 1'
_atom_sites_solution_hydrogens geom
_atom_sites_solution_primary direct
_atom_sites_solution_secondary difmap
_audit_creation_method SHELXL-97
_cell_angle_alpha 90.00
_cell_angle_beta 111.339(3)
_cell_angle_gamma 90.00
_cell_formula_units_Z 4
_cell_length_a 19.9288(19)
_cell_length_b 5.0416(5)
_cell_length_c 24.9155(19)
_cell_measurement_reflns_used 5261
_cell_measurement_temperature 198.0(10)
_cell_measurement_theta_max 27.917
_cell_measurement_theta_min 2.1945
_cell_volume 2331.7(4)
_computing_cell_refinement 'SAINT (Bruker, 2006)'
_computing_data_collection 'SMART (Bruker, 1999)'
_computing_data_reduction 'SAINT (Bruker, 2006)'
_computing_molecular_graphics 'SHELXTL (Sheldrick, 2008b)'
_computing_publication_material 'SHELXTL (Sheldrick, 2008b)'
_computing_structure_refinement 'SHELXL97 (Sheldrick, 2008b)'
_computing_structure_solution 'SHELXS97 (Sheldrick, 2008b)'
_diffrn_ambient_temperature 198.0(10)
_diffrn_measured_fraction_theta_full 0.982
_diffrn_measured_fraction_theta_max 0.960
_diffrn_measurement_device_type 'Bruker SMART1000/P4'
_diffrn_measurement_method '\f and \w'
_diffrn_radiation_monochromator graphite
_diffrn_radiation_type MoK\a
_diffrn_radiation_wavelength 0.71073
_diffrn_reflns_av_R_equivalents 0.0546
_diffrn_reflns_av_sigmaI/netI 0.0581
_diffrn_reflns_limit_h_max 25
_diffrn_reflns_limit_h_min -25
_diffrn_reflns_limit_k_max 6
_diffrn_reflns_limit_k_min -6
_diffrn_reflns_limit_l_max 32
_diffrn_reflns_limit_l_min -30
_diffrn_reflns_number 6756
_diffrn_reflns_theta_full 25.00
_diffrn_reflns_theta_max 27.49
_diffrn_reflns_theta_min 4.19
_diffrn_standards_decay_% 0
_diffrn_standards_interval_count 0
_diffrn_standards_interval_time 0
_diffrn_standards_number 0
_exptl_absorpt_coefficient_mu 7.510
_exptl_absorpt_correction_T_max 0.5205
_exptl_absorpt_correction_T_min 0.0986
_exptl_absorpt_correction_type multi-scan
_exptl_absorpt_process_details '(SADABS; Sheldrick, 2008a)'
_exptl_crystal_colour Colourless
_exptl_crystal_density_diffrn 2.175
_exptl_crystal_density_method 'not measured'
_exptl_crystal_description Parallelepiped
_exptl_crystal_F_000 1440
_exptl_crystal_size_max 0.57
_exptl_crystal_size_mid 0.15
_exptl_crystal_size_min 0.10
_refine_diff_density_max 3.834
_refine_diff_density_min -2.705
_refine_ls_extinction_method none
_refine_ls_goodness_of_fit_ref 1.055
_refine_ls_hydrogen_treatment constr
_refine_ls_matrix_type full
_refine_ls_number_parameters 168
_refine_ls_number_reflns 2575
_refine_ls_number_restraints 0
_refine_ls_restrained_S_all 1.055
_refine_ls_R_factor_all 0.0422
_refine_ls_R_factor_gt 0.0402
_refine_ls_shift/su_max 0.001
_refine_ls_shift/su_mean 0.000
_refine_ls_structure_factor_coef Fsqd
_refine_ls_weighting_details 'calc w=1/[\s^2^(Fo^2^)+(0.0608P)^2^] where P=(Fo^2^+2Fc^2^)/3'
_refine_ls_weighting_scheme calc
_refine_ls_wR_factor_gt 0.0956
_refine_ls_wR_factor_ref 0.0966
_reflns_number_gt 2421
_reflns_number_total 2575
_reflns_threshold_expression I>2\s(I)
_cod_data_source_file hg5027.cif
_cod_data_source_block I
_cod_original_sg_symbol_H-M 'C 2/c'
_cod_database_code 2230348
_cod_database_fobs_code 2230348

loop_
_symmetry_equiv_pos_as_xyz
'x, y, z'
'-x, y, -z+1/2'
'x+1/2, y+1/2, z'
'-x+1/2, y+1/2, -z+1/2'
'-x, -y, -z'
'x, -y, z-1/2'
'-x+1/2, -y+1/2, -z'
'x+1/2, -y+1/2, z-1/2'

loop_
_atom_site_type_symbol
_atom_site_label
_atom_site_fract_x
_atom_site_fract_y
_atom_site_fract_z
_atom_site_U_iso_or_equiv
_atom_site_adp_type
_atom_site_calc_flag
_atom_site_refinement_flags
_atom_site_occupancy
_atom_site_symmetry_multiplicity
_atom_site_disorder_assembly
_atom_site_disorder_group
Pb Pb 0.0000 0.57741(4) 0.2500 0.02457(12) Uani d S 1 2 . .
S S1 -0.00240(9) 0.9584(2) 0.17593(6) 0.0308(3) Uani d . 1 1 . .
F F2 -0.1488(2) 0.9328(7) 0.0811(2) 0.0491(11) Uani d . 1 1 . .
F F3 -0.1937(2) 0.5959(8) -0.0085(2) 0.0643(15) Uani d . 1 1 . .
F F4 -0.1038(2) 0.2260(7) -0.02233(17) 0.0513(10) Uani d . 1 1 . .
F F5 0.03376(19) 0.1979(7) 0.05311(15) 0.0416(8) Uani d . 1 1 . .
F F6 0.0806(2) 0.5350(7) 0.14221(17) 0.0404(8) Uani d . 1 1 . .
N N1 0.1419(3) 0.5895(8) 0.2954(3) 0.0333(11) Uani d . 1 1 . .
C C1 -0.0321(3) 0.7450(9) 0.1159(2) 0.0261(10) Uani d . 1 1 . .
C C2 -0.1022(3) 0.7539(11) 0.0757(2) 0.0324(11) Uani d . 1 1 . .
C C3 -0.1263(4) 0.5816(11) 0.0295(3) 0.0369(14) Uani d . 1 1 . .
C C4 -0.0802(4) 0.3944(11) 0.0226(3) 0.0341(13) Uani d . 1 1 . .
C C5 -0.0113(3) 0.3793(11) 0.0607(3) 0.0304(12) Uani d . 1 1 . .
C C6 0.0123(3) 0.5558(9) 0.1063(3) 0.0278(11) Uani d . 1 1 . .
C C7 0.1855(3) 0.7571(12) 0.2823(3) 0.0408(13) Uani d . 1 1 . .
H H7 0.1652 0.8817 0.2534 0.049 Uiso calc R 1 1 . .
C C8 0.2590(4) 0.7531(14) 0.3097(3) 0.0512(17) Uani d . 1 1 . .
H H8 0.2880 0.8719 0.2994 0.061 Uiso calc R 1 1 . .
C C9 0.2891(4) 0.5700(12) 0.3528(4) 0.052(2) Uani d . 1 1 . .
H H9 0.3387 0.5646 0.3726 0.062 Uiso calc R 1 1 . .
C C10 0.2453(4) 0.3984(13) 0.3659(4) 0.053(2) Uani d . 1 1 . .
H H10 0.2645 0.2719 0.3946 0.063 Uiso calc R 1 1 . .
C C11 0.1719(4) 0.4119(11) 0.3363(3) 0.0426(16) Uani d . 1 1 . .
H H11 0.1423 0.2918 0.3455 0.051 Uiso calc R 1 1 . .

loop_
_atom_site_aniso_label
_atom_site_aniso_U_11
_atom_site_aniso_U_22
_atom_site_aniso_U_33
_atom_site_aniso_U_12
_atom_site_aniso_U_13
_atom_site_aniso_U_23
Pb 0.02186(16) 0.02276(15) 0.02304(18) 0.000 0.00096(12) 0.000
S1 0.0382(8) 0.0238(6) 0.0243(7) -0.0012(5) 0.0040(6) -0.0011(5)
F2 0.036(2) 0.054(2) 0.045(3) 0.0214(16) 0.0000(19) -0.0131(16)
F3 0.031(2) 0.089(3) 0.052(3) 0.0185(19) -0.011(2) -0.030(2)
F4 0.046(2) 0.055(2) 0.042(2) 0.0075(18) 0.0033(18) -0.0236(18)
F5 0.0405(19) 0.0421(18) 0.042(2) 0.0155(16) 0.0150(17) -0.0039(15)
F6 0.0235(17) 0.050(2) 0.038(2) 0.0079(15) -0.0006(16) -0.0015(16)
N1 0.022(2) 0.034(2) 0.037(3) 0.0008(17) 0.003(2) 0.0018(18)
C1 0.029(2) 0.023(2) 0.023(3) 0.001(2) 0.006(2) 0.0051(19)
C2 0.028(2) 0.037(3) 0.029(3) 0.010(2) 0.006(2) -0.004(2)
C3 0.027(3) 0.045(3) 0.029(3) 0.007(2) -0.002(3) -0.008(2)
C4 0.034(3) 0.038(3) 0.027(3) 0.003(2) 0.008(3) -0.008(2)
C5 0.031(3) 0.032(2) 0.029(3) 0.010(2) 0.012(3) 0.001(2)
C6 0.023(3) 0.030(3) 0.026(3) 0.0005(19) 0.004(2) 0.0038(19)
C7 0.033(3) 0.040(3) 0.041(4) -0.003(3) 0.005(3) 0.006(3)
C8 0.033(3) 0.054(4) 0.061(5) -0.013(3) 0.010(3) 0.003(3)
C9 0.027(3) 0.056(4) 0.061(5) -0.001(3) 0.003(3) -0.001(3)
C10 0.039(4) 0.049(4) 0.051(5) 0.005(3) -0.005(4) 0.009(3)
C11 0.032(3) 0.040(3) 0.047(4) -0.002(2) 0.005(3) 0.010(2)

loop_
_atom_type_symbol
_atom_type_description
_atom_type_scat_dispersion_real
_atom_type_scat_dispersion_imag
_atom_type_scat_source
C C 0.0033 0.0016 'International Tables Vol C Tables 4.2.6.8 and 6.1.1.4'
H H 0.0000 0.0000 'International Tables Vol C Tables 4.2.6.8 and 6.1.1.4'
F F 0.0171 0.0103 'International Tables Vol C Tables 4.2.6.8 and 6.1.1.4'
N N 0.0061 0.0033 'International Tables Vol C Tables 4.2.6.8 and 6.1.1.4'
Pb Pb -3.3944 10.1111 'International Tables Vol C Tables 4.2.6.8 and 6.1.1.4'
S S 0.1246 0.1234 'International Tables Vol C Tables 4.2.6.8 and 6.1.1.4'

loop_
_geom_angle_atom_site_label_1
_geom_angle_atom_site_label_2
_geom_angle_atom_site_label_3
_geom_angle_site_symmetry_1
_geom_angle_site_symmetry_3
_geom_angle
_geom_angle_publ_flag
N1 Pb N1 . 2 177.34(18) ?
N1 Pb S1 . 2 86.55(12) ?
N1 Pb S1 2 2 91.52(12) ?
N1 Pb S1 . . 91.52(12) ?
N1 Pb S1 2 . 86.55(12) ?
S1 Pb S1 2 . 87.18(6) ?
C1 S1 Pb . . 93.67(16) ?
C11 N1 C7 . . 117.6(6) ?
C11 N1 Pb . . 115.3(4) ?
C7 N1 Pb . . 127.0(4) ?
C6 C1 C2 . . 115.9(5) ?
C6 C1 S1 . . 122.1(4) ?
C2 C1 S1 . . 122.0(4) ?
F2 C2 C3 . . 117.8(5) ?
F2 C2 C1 . . 120.1(5) ?
C3 C2 C1 . . 122.1(5) ?
F3 C3 C4 . . 119.8(5) ?
F3 C3 C2 . . 120.7(5) ?
C4 C3 C2 . . 119.5(6) ?
F4 C4 C5 . . 120.3(5) ?
F4 C4 C3 . . 119.4(6) ?
C5 C4 C3 . . 120.3(5) ?
F5 C5 C4 . . 119.8(5) ?
F5 C5 C6 . . 120.7(5) ?
C4 C5 C6 . . 119.5(5) ?
F6 C6 C1 . . 120.1(5) ?
F6 C6 C5 . . 117.3(5) ?
C1 C6 C5 . . 122.7(5) ?
N1 C7 C8 . . 122.8(6) ?
N1 C7 H7 . . 118.6 ?
C8 C7 H7 . . 118.6 ?
C7 C8 C9 . . 118.7(7) ?
C7 C8 H8 . . 120.6 ?
C9 C8 H8 . . 120.6 ?
C10 C9 C8 . . 118.7(7) ?
C10 C9 H9 . . 120.6 ?
C8 C9 H9 . . 120.6 ?
C9 C10 C11 . . 119.6(7) ?
C9 C10 H10 . . 120.2 ?
C11 C10 H10 . . 120.2 ?
N1 C11 C10 . . 122.5(7) ?
N1 C11 H11 . . 118.7 ?
C10 C11 H11 . . 118.7 ?

loop_
_geom_bond_atom_site_label_1
_geom_bond_atom_site_label_2
_geom_bond_site_symmetry_2
_geom_bond_distance
_geom_bond_publ_flag
Pb N1 . 2.636(5) ?
Pb N1 2 2.636(5) ?
Pb S1 2 2.6519(14) ?
Pb S1 . 2.6519(14) ?
S1 C1 . 1.761(5) ?
F2 C2 . 1.336(6) ?
F3 C3 . 1.334(8) ?
F4 C4 . 1.345(7) ?
F5 C5 . 1.342(6) ?
F6 C6 . 1.334(7) ?
N1 C11 . 1.326(8) ?
N1 C7 . 1.335(8) ?
C1 C6 . 1.379(8) ?
C1 C2 . 1.392(7) ?
C2 C3 . 1.382(8) ?
C3 C4 . 1.371(8) ?
C4 C5 . 1.359(9) ?
C5 C6 . 1.384(8) ?
C7 C8 . 1.373(8) ?
C7 H7 . 0.9300 ?
C8 C9 . 1.378(11) ?
C8 H8 . 0.9300 ?
C9 C10 . 1.350(12) ?
C9 H9 . 0.9300 ?
C10 C11 . 1.380(10) ?
C10 H10 . 0.9300 ?
C11 H11 . 0.9300 ?
